data_2215806
loop_
_publ_author_name
'Annamalai Subashini'
'Packianathan Thomas Muthiah'
'Gabriele Bocelli'
'Andrea Cantoni'

_publ_section_title
;
 Hydrogen-bonding patterns in
 4-[(5-methylisoxazol-3-yl)aminosulfonyl]anilinium chloride
;
_journal_coeditor_code BT2536
_journal_issue 11
_journal_name_full 'Acta Crystallographica Section E'
_journal_page_first o4312
_journal_page_last o4313
_journal_paper_doi 10.1107/S1600536807049446
_journal_volume 63
_journal_year 2007
_chemical_formula_iupac 'C10 H12 N3 O3 S +, Cl -'
_chemical_formula_moiety 'C10 H12 N3 O3 S +, Cl -'
_chemical_formula_sum 'C10 H12 Cl N3 O3 S'
_chemical_formula_weight 289.75
_chemical_name_common 'Sulfamethoxazole chloride'
_chemical_name_systematic
;
4-[(5-methylisoxazol-3-yl)aminosulfonyl]anilinium chloride
;
_space_group_IT_number 9
_symmetry_cell_setting monoclinic
_symmetry_space_group_name_Hall 'C -2yc'
_symmetry_space_group_name_H-M 'C 1 c 1'
_atom_sites_solution_hydrogens geom
_atom_sites_solution_primary direct
_atom_sites_solution_secondary difmap
_cell_angle_alpha 90
_cell_angle_beta 111.29(2)
_cell_angle_gamma 90
_cell_formula_units_Z 4
_cell_length_a 8.677(2)
_cell_length_b 15.615(3)
_cell_length_c 10.435(2)
_cell_measurement_reflns_used 25
_cell_measurement_temperature 293
_cell_measurement_theta_max 30.0
_cell_measurement_theta_min 3.0
_cell_volume 1317.4(5)
_computing_cell_refinement 'MolEN (Fair, 1990)'
_computing_data_collection 'FEBO (Belletti, 1996)'
_computing_data_reduction 'MolEN (Fair, 1990)'
_computing_molecular_graphics 'PLATON (Spek, 2003)'
_computing_publication_material 'PLATON (Spek, 2003)'
_computing_structure_refinement 'SHELXL97 (Sheldrick, 1997)'
_computing_structure_solution 'SHELXS97 (Sheldrick, 1997)'
_diffrn_ambient_temperature 293
_diffrn_measured_fraction_theta_full 0.998
_diffrn_measured_fraction_theta_max 0.998
_diffrn_measurement_device_type 'Philips PW 1100'
_diffrn_measurement_method \w
_diffrn_radiation_monochromator graphite
_diffrn_radiation_source 'fine-focus sealed tube'
_diffrn_radiation_type MoK\a
_diffrn_radiation_wavelength 0.71073
_diffrn_reflns_av_R_equivalents 0.0000
_diffrn_reflns_av_sigmaI/netI 0.0548
_diffrn_reflns_limit_h_max 11
_diffrn_reflns_limit_h_min -12
_diffrn_reflns_limit_k_max 21
_diffrn_reflns_limit_k_min 0
_diffrn_reflns_limit_l_max 14
_diffrn_reflns_limit_l_min 0
_diffrn_reflns_number 2021
_diffrn_reflns_reduction_process ' ?'
_diffrn_reflns_theta_full 29.99
_diffrn_reflns_theta_max 29.99
_diffrn_reflns_theta_min 3.35
_diffrn_standards_decay_% 0
_diffrn_standards_interval_count 100
_diffrn_standards_interval_time 60
_diffrn_standards_number 1
_exptl_absorpt_coefficient_mu 0.452
_exptl_absorpt_correction_type none
_exptl_crystal_colour colourless
_exptl_crystal_density_diffrn 1.461
_exptl_crystal_density_method 'Not Measured'
_exptl_crystal_description prism
_exptl_crystal_F_000 600
_exptl_crystal_size_max 0.15
_exptl_crystal_size_mid 0.14
_exptl_crystal_size_min 0.13
_refine_diff_density_max 0.185
_refine_diff_density_min -0.207
_refine_ls_abs_structure_details 'Flack (1983), 89 Friedel pairs'
_refine_ls_abs_structure_Flack -0.05(7)
_refine_ls_goodness_of_fit_ref 0.897
_refine_ls_hydrogen_treatment constr
_refine_ls_matrix_type full
_refine_ls_number_parameters 167
_refine_ls_number_reflns 2021
_refine_ls_number_restraints 2
_refine_ls_restrained_S_all 0.896
_refine_ls_R_factor_all 0.0728
_refine_ls_R_factor_gt 0.0367
_refine_ls_shift/su_max 0.000
_refine_ls_shift/su_mean 0.000
_refine_ls_structure_factor_coef Fsqd
_refine_ls_weighting_details 'calc w=1/[\s^2^(Fo^2^)+(0.0282P)^2^], where P=(Fo^2^+2Fc^2^)/3'
_refine_ls_weighting_scheme calc
_refine_ls_wR_factor_gt 0.0626
_refine_ls_wR_factor_ref 0.0709
_reflns_number_gt 1318
_reflns_number_total 2021
_reflns_threshold_expression I>2\s(I)
_cod_data_source_file bt2536.cif
_cod_data_source_block I
_cod_depositor_comments
;
The following automatic conversions were performed:
'_symmetry_cell_setting' value 'Monoclinic' changed to 'monoclinic'
according to '/home/saulius/struct/CIF-dictionaries/cif_core.dic'
dictionary named 'cif_core.dic' version 2.4.1 from 2010-06-29.

Automatic conversion script
Id: cif_fix_enum 1527 2010-12-29 10:47:43Z saulius 

The following automatic conversions were performed:

'_symmetry_cell_setting' value 'Monoclinic' changed to 'monoclinic'
according to /home/saulius/struct/CIF-dictionaries/cif_core.dic
dictionary named 'cif_core.dic' version 2.4.1 from 2010-06-29.

Automatic conversion script
Id: cif_fix_values 1715 2011-07-08 13:25:40Z adriana 
;
_cod_original_sg_symbol_H-M 'C c'
_cod_database_code 2215806
_cod_database_fobs_code 2215806

loop_
_symmetry_equiv_pos_as_xyz
x,y,z
x,-y,1/2+z
1/2+x,1/2+y,z
1/2+x,1/2-y,1/2+z

loop_
_atom_site_aniso_label
_atom_site_aniso_U_11
_atom_site_aniso_U_22
_atom_site_aniso_U_33
_atom_site_aniso_U_12
_atom_site_aniso_U_13
_atom_site_aniso_U_23
S1 0.0562(5) 0.0374(4) 0.0361(4) -0.0009(4) 0.0098(4) 0.0115(4)
O1 0.0727(19) 0.0673(17) 0.0342(14) 0.0047(14) 0.0045(13) 0.0126(12)
O2 0.0734(19) 0.0353(13) 0.0663(18) -0.0031(12) 0.0223(16) 0.0181(12)
O3 0.0714(19) 0.0473(15) 0.0525(16) -0.0147(13) 0.0248(15) -0.0153(12)
N4 0.0492(17) 0.0319(15) 0.0492(18) -0.0021(13) 0.0236(15) -0.0003(13)
N7 0.0384(15) 0.0434(15) 0.0400(16) -0.0101(12) 0.0036(12) 0.0025(13)
N8 0.070(2) 0.0338(15) 0.054(2) -0.0064(14) 0.0228(17) -0.0027(13)
C1 0.0472(19) 0.0312(16) 0.0365(17) -0.0034(14) 0.0150(15) 0.0033(14)
C2 0.054(2) 0.047(2) 0.0397(19) -0.0065(18) 0.0054(17) -0.0115(17)
C3 0.061(3) 0.0392(19) 0.052(2) -0.0047(19) 0.018(2) -0.0172(18)
C4 0.0479(19) 0.0289(16) 0.0368(17) -0.0075(14) 0.0185(15) -0.0002(13)
C5 0.051(2) 0.0370(18) 0.0382(18) -0.0006(16) 0.0101(16) -0.0074(15)
C6 0.058(2) 0.0350(18) 0.0340(19) 0.0021(17) 0.0098(17) -0.0061(15)
C8 0.0299(16) 0.0297(16) 0.0416(18) -0.0035(14) 0.0082(14) -0.0004(14)
C9 0.052(2) 0.0323(18) 0.051(2) -0.0081(15) 0.0187(18) 0.0008(16)
C10 0.042(2) 0.044(2) 0.056(2) -0.0075(17) 0.023(2) -0.0054(17)
C11 0.072(3) 0.076(3) 0.049(2) -0.018(2) 0.026(2) -0.006(2)
Cl1 0.0622(5) 0.0392(5) 0.0495(5) -0.0109(4) 0.0257(4) -0.0048(4)

loop_
_atom_site_type_symbol
_atom_site_label
_atom_site_fract_x
_atom_site_fract_y
_atom_site_fract_z
_atom_site_U_iso_or_equiv
_atom_site_thermal_displace_type
_atom_site_refinement_flags
_atom_site_occupancy
S S1 0.33023(10) 0.30198(5) 1.02704(8) 0.0452(3) Uani . 1.000
O O1 0.4305(3) 0.32910(17) 1.1625(2) 0.0622(10) Uani . 1.000
O O2 0.2677(3) 0.21625(14) 1.0016(3) 0.0592(10) Uani . 1.000
O O3 0.3264(3) 0.21386(15) 0.6159(3) 0.0564(10) Uani . 1.000
N N4 -0.2378(3) 0.54615(16) 0.8049(3) 0.0418(10) Uani . 1.000
N N7 0.4442(3) 0.31761(16) 0.9346(3) 0.0436(9) Uani . 1.000
N N8 0.3621(4) 0.21322(17) 0.7594(3) 0.0525(11) Uani . 1.000
C C1 0.1613(4) 0.3740(2) 0.9626(3) 0.0384(10) Uani . 1.000
C C2 0.1549(5) 0.4471(2) 1.0364(4) 0.0501(11) Uani . 1.000
C C3 0.0266(5) 0.5039(2) 0.9840(4) 0.0514(14) Uani . 1.000
C C4 -0.0967(4) 0.48678(19) 0.8594(3) 0.0370(10) Uani . 1.000
C C5 -0.0929(4) 0.4144(2) 0.7853(3) 0.0438(11) Uani . 1.000
C C6 0.0384(4) 0.3578(2) 0.8374(3) 0.0443(11) Uani . 1.000
C C8 0.3984(4) 0.29307(19) 0.7974(3) 0.0351(10) Uani . 1.000
C C9 0.3927(4) 0.3457(2) 0.6865(4) 0.0451(11) Uani . 1.000
C C10 0.3460(4) 0.2944(2) 0.5764(4) 0.0459(12) Uani . 1.000
C C11 0.3117(5) 0.3066(3) 0.4289(4) 0.0645(16) Uani . 1.000
Cl Cl1 0.56666(11) 0.50480(6) 0.99302(10) 0.0488(3) Uani . 1.000
H H2 0.23760 0.45760 1.12130 0.0600 Uiso R 1.000
H H3 0.02290 0.55350 1.03210 0.0620 Uiso R 1.000
H H4A -0.19790 0.60040 0.80070 0.067(12) Uiso R 1.000
H H4B -0.30140 0.53420 0.70750 0.054(10) Uiso R 1.000
H H4C -0.29630 0.54180 0.85610 0.045(10) Uiso R 1.000
H H5 -0.17730 0.40360 0.70150 0.0520 Uiso R 1.000
H H6 0.04350 0.30910 0.78780 0.0530 Uiso R 1.000
H H7 0.53820 0.34250 0.97280 0.0520 Uiso R 1.000
H H9 0.41650 0.40390 0.68910 0.0540 Uiso R 1.000
H H11A 0.22950 0.35040 0.39360 0.0970 Uiso R 1.000
H H11B 0.27180 0.25390 0.38090 0.0970 Uiso R 1.000
H H11C 0.41150 0.32340 0.41590 0.0970 Uiso R 1.000

loop_
_atom_type_symbol
_atom_type_description
_atom_type_scat_dispersion_real
_atom_type_scat_dispersion_imag
_atom_type_scat_source
S S 0.1246 0.1234 'International Tables Vol C Tables 4.2.6.8 and 6.1.1.4'
O O 0.0106 0.0060 'International Tables Vol C Tables 4.2.6.8 and 6.1.1.4'
N N 0.0061 0.0033 'International Tables Vol C Tables 4.2.6.8 and 6.1.1.4'
Cl Cl 0.1484 0.1585 'International Tables Vol C Tables 4.2.6.8 and 6.1.1.4'
H H 0.0000 0.0000 'International Tables Vol C Tables 4.2.6.8 and 6.1.1.4'
C C 0.0033 0.0016 'International Tables Vol C Tables 4.2.6.8 and 6.1.1.4'

loop_
_geom_angle_atom_site_label_1
_geom_angle_atom_site_label_2
_geom_angle_atom_site_label_3
_geom_angle
_geom_angle_publ_flag
O1 S1 O2 120.92(17) yes
O1 S1 N7 104.98(16) yes
O1 S1 C1 108.03(15) yes
O2 S1 N7 107.48(15) yes
O2 S1 C1 108.47(16) yes
N7 S1 C1 106.01(15) yes
N8 O3 C10 109.0(3) yes
S1 N7 C8 124.0(2) yes
O3 N8 C8 104.4(2) yes
H4B N4 H4C 112.95 no
C4 N4 H4C 107.71 no
C4 N4 H4A 108.80 no
C4 N4 H4B 110.81 no
H4A N4 H4B 101.82 no
H4A N4 H4C 114.65 no
S1 N7 H7 118.05 no
C8 N7 H7 117.99 no
S1 C1 C2 120.3(3) yes
S1 C1 C6 119.4(2) yes
C2 C1 C6 120.3(3) no
C1 C2 C3 120.0(4) no
C2 C3 C4 119.4(3) no
N4 C4 C3 119.6(3) yes
N4 C4 C5 119.0(3) yes
C3 C4 C5 121.4(3) no
C4 C5 C6 119.1(3) no
C1 C6 C5 119.8(3) no
N7 C8 C9 126.6(3) yes
N8 C8 C9 112.0(3) yes
N7 C8 N8 121.3(3) yes
C8 C9 C10 105.4(3) no
O3 C10 C11 116.1(3) yes
C9 C10 C11 134.8(3) no
O3 C10 C9 109.1(3) yes
C1 C2 H2 120.04 no
C3 C2 H2 119.96 no
C2 C3 H3 120.35 no
C4 C3 H3 120.27 no
C4 C5 H5 120.39 no
C6 C5 H5 120.49 no
C1 C6 H6 120.09 no
C5 C6 H6 120.07 no
C8 C9 H9 127.31 no
C10 C9 H9 127.24 no
C10 C11 H11A 109.50 no
C10 C11 H11B 109.43 no
C10 C11 H11C 109.46 no
H11A C11 H11B 109.48 no
H11A C11 H11C 109.49 no
H11B C11 H11C 109.46 no

loop_
_geom_bond_atom_site_label_1
_geom_bond_atom_site_label_2
_geom_bond_distance
_geom_bond_publ_flag
S1 O1 1.429(2) yes
S1 O2 1.433(2) yes
S1 N7 1.631(3) yes
S1 C1 1.775(3) yes
O3 N8 1.415(4) yes
O3 C10 1.353(4) yes
N4 C4 1.475(4) yes
N7 C8 1.393(4) yes
N8 C8 1.312(4) yes
N4 H4B 0.9824 no
N4 H4C 0.8629 no
N4 H4A 0.9222 no
N7 H7 0.8597 no
C1 C2 1.389(5) no
C1 C6 1.377(4) no
C2 C3 1.372(6) no
C3 C4 1.377(5) no
C4 C5 1.377(4) no
C5 C6 1.387(5) no
C8 C9 1.406(5) no
C9 C10 1.337(5) no
C10 C11 1.470(6) no
C2 H2 0.9301 no
C3 H3 0.9298 no
C5 H5 0.9297 no
C6 H6 0.9299 no
C9 H9 0.9302 no
C11 H11A 0.9599 no
C11 H11B 0.9602 no
C11 H11C 0.9604 no

loop_
_geom_contact_atom_site_label_1
_geom_contact_atom_site_label_2
_geom_contact_distance
_geom_contact_site_symmetry_2
_geom_contact_publ_flag
Cl1 N4 3.093(3) 1_655 no
Cl1 N7 3.094(3) . no
Cl1 C5 3.616(3) 2_665 no
Cl1 C11 3.597(5) 2_565 no
Cl1 N4 3.177(3) 2_665 no
Cl1 H4C 2.2412 1_655 no
Cl1 H7 2.5476 . no
Cl1 H11C 2.9783 2_565 no
Cl1 H9 3.1389 2_565 no
Cl1 H5 2.8644 2_665 no
Cl1 H4B 2.1977 2_665 no
S1 H6 3.1907 4_555 no
O1 C11 3.316(5) 1_556 no
O1 C6 3.389(4) 4_555 no
O2 N8 2.926(4) . no
O3 N7 3.204(4) 4_454 no
O1 H11C 2.7099 1_556 no
O1 H2 2.5475 . no
O1 H6 2.5292 4_555 no
O2 H5 2.7126 4_555 no
O2 H4A 2.8655 3_545 no
O2 H6 2.7771 . no
O3 H4A 2.6828 3_545 no
O3 H7 2.5585 4_454 no
N4 Cl1 3.093(3) 1_455 no
N4 Cl1 3.177(3) 2_464 no
N4 N8 2.843(4) 3_455 no
N7 O3 3.204(4) 4_555 no
N7 Cl1 3.094(3) . no
N8 N4 2.843(4) 3_545 no
N8 O2 2.926(4) . no
N8 H4A 1.9296 3_545 no
C5 Cl1 3.616(3) 2_464 no
C6 C11 3.569(6) 4_455 no
C6 C8 3.450(5) . no
C6 O1 3.389(4) 4_454 no
C8 C6 3.450(5) . no
C11 O1 3.316(5) 1_554 no
C11 C6 3.569(6) 4_554 no
C11 Cl1 3.597(5) 2_564 no
C6 H11B 3.0598 4_455 no
C8 H6 3.0548 . no
H2 O1 2.5475 . no
H3 H4A 2.5842 . no
H4A O2 2.8655 3_455 no
H4A O3 2.6828 3_455 no
H4A N8 1.9296 3_455 no
H4A H3 2.5842 . no
H4B H5 2.3176 . no
H4B Cl1 2.1977 2_464 no
H4C Cl1 2.2412 1_455 no
H5 Cl1 2.8644 2_464 no
H5 H4B 2.3176 . no
H5 O2 2.7126 4_454 no
H6 O2 2.7771 . no
H6 C8 3.0548 . no
H6 S1 3.1907 4_454 no
H6 O1 2.5292 4_454 no
H7 O3 2.5586 4_555 no
H7 Cl1 2.5476 . no
H9 Cl1 3.1389 2_564 no
H11B C6 3.0598 4_554 no
H11C O1 2.7099 1_554 no
H11C Cl1 2.9783 2_564 no

loop_
_geom_hbond_atom_site_label_D
_geom_hbond_atom_site_label_H
_geom_hbond_atom_site_label_A
_geom_hbond_site_symmetry_A
_geom_hbond_distance_DH
_geom_hbond_distance_HA
_geom_hbond_distance_DA
_geom_hbond_angle_DHA
_geom_hbond_publ_flag
N4 H4A N8 3_455 0.92 1.93 2.843(4) 170 yes
N4 H4B Cl1 2_464 0.98 2.20 3.177(3) 175 yes
N4 H4C Cl1 1_455 0.86 2.24 3.093(3) 169 yes
N7 H7 Cl1 . 0.86 2.55 3.094(3) 122 yes
N7 H7 O3 4_555 0.86 2.56 3.204(4) 133 yes
C2 H2 O1 . 0.93 2.55 2.926(5) 105 yes
C6 H6 O1 4_454 0.93 2.53 3.389(4) 154 yes

loop_
_geom_torsion_atom_site_label_1
_geom_torsion_atom_site_label_2
_geom_torsion_atom_site_label_3
_geom_torsion_atom_site_label_4
_geom_torsion
_geom_torsion_publ_flag
O1 S1 N7 C8 174.6(3) no
O2 S1 N7 C8 44.7(3) no
C1 S1 N7 C8 -71.2(3) no
O1 S1 C1 C2 6.7(3) no
O1 S1 C1 C6 -174.7(3) no
O2 S1 C1 C2 139.4(3) no
O2 S1 C1 C6 -42.0(3) no
N7 S1 C1 C2 -105.4(3) no
N7 S1 C1 C6 73.2(3) no
N8 O3 C10 C11 -179.3(3) no
C10 O3 N8 C8 0.9(4) no
N8 O3 C10 C9 0.1(4) no
S1 N7 C8 N8 -57.2(4) no
S1 N7 C8 C9 126.2(3) no
O3 N8 C8 N7 -178.7(3) no
O3 N8 C8 C9 -1.6(4) no
S1 C1 C6 C5 -179.1(3) no
S1 C1 C2 C3 178.0(3) no
C6 C1 C2 C3 -0.6(6) no
C2 C1 C6 C5 -0.5(5) no
C1 C2 C3 C4 1.3(6) no
C2 C3 C4 N4 177.9(3) no
C2 C3 C4 C5 -0.9(6) no
C3 C4 C5 C6 -0.2(5) no
N4 C4 C5 C6 -179.0(3) no
C4 C5 C6 C1 0.9(5) no
N8 C8 C9 C10 1.8(5) no
N7 C8 C9 C10 178.6(4) no
C8 C9 C10 O3 -1.1(4) no
C8 C9 C10 C11 178.3(4) no

loop_
_cod_related_entry_id
_cod_related_entry_database
_cod_related_entry_code
1 ChemSpider 21121351
